data_7058259
loop_
_publ_author_name
'Mames, Adam'
'Osior, Agnieszka'
'Szkudlarek, Piotr Grzegorz'
'Pietrzak, Mariusz'
'Szyma\'nski, S\/lawomir'
'Ratajczyk, Tomasz'

_publ_section_title
;
 Synthesis and structural characterization of exemplary silyl triptycenes
;
_journal_issue 20
_journal_name_full 'New Journal of Chemistry'
_journal_page_first 7567
_journal_paper_doi 10.1039/C9NJ00934E
_journal_volume 43
_journal_year 2019
_chemical_formula_moiety 'C27 H20 Cl2 O Si'
_chemical_formula_sum 'C27 H20 Cl2 O Si'
_chemical_formula_weight 459.42
_space_group_IT_number 14
_space_group_name_Hall '-P 2yn'
_space_group_name_H-M_alt 'P 1 21/n 1'
_symmetry_cell_setting monoclinic
_symmetry_space_group_name_Hall '-P 2yn'
_symmetry_space_group_name_H-M 'P 1 21/n 1'
_atom_sites_solution_hydrogens geom
_atom_sites_solution_primary direct
_atom_sites_solution_secondary difmap
_audit_block_doi 10.5517/ccdc.csd.cc21cl78
_audit_creation_method SHELXL-97
_audit_update_record
;
2018-12-30 deposited with the CCDC.    2019-03-21 downloaded from the CCDC.
;
_cell_angle_alpha 90.00
_cell_angle_beta 93.101(3)
_cell_angle_gamma 90.00
_cell_formula_units_Z 4
_cell_length_a 12.1512(5)
_cell_length_b 14.9012(7)
_cell_length_c 12.3525(5)
_cell_measurement_reflns_used 2531
_cell_measurement_temperature 296(2)
_cell_measurement_theta_max 67.19
_cell_measurement_theta_min 4.65
_cell_volume 2233.36(17)
_computing_cell_refinement 'Bruker SAINT'
_computing_data_collection 'Bruker APEX2'
_computing_data_reduction 'Bruker SAINT'
_computing_molecular_graphics 'Bruker SHELXTL'
_computing_publication_material 'Bruker SHELXTL'
_computing_structure_refinement 'SHELXL-97 (Sheldrick, 2008)'
_computing_structure_solution 'SHELXS-97 (Sheldrick, 2008)'
_diffrn_ambient_temperature 296(2)
_diffrn_measured_fraction_theta_full 0.984
_diffrn_measured_fraction_theta_max 0.984
_diffrn_measurement_device_type 'Bruker APEX-II CCD'
_diffrn_measurement_method '\f and \w scans'
_diffrn_radiation_monochromator graphite
_diffrn_radiation_source 'fine-focus sealed tube'
_diffrn_radiation_type CuK\a
_diffrn_radiation_wavelength 1.54178
_diffrn_reflns_av_R_equivalents 0.0585
_diffrn_reflns_av_sigmaI/netI 0.0513
_diffrn_reflns_limit_h_max 14
_diffrn_reflns_limit_h_min -14
_diffrn_reflns_limit_k_max 15
_diffrn_reflns_limit_k_min -17
_diffrn_reflns_limit_l_max 14
_diffrn_reflns_limit_l_min -14
_diffrn_reflns_number 15345
_diffrn_reflns_theta_full 66.59
_diffrn_reflns_theta_max 66.59
_diffrn_reflns_theta_min 4.65
_exptl_absorpt_coefficient_mu 3.259
_exptl_absorpt_correction_T_max 0.7529
_exptl_absorpt_correction_T_min 0.5788
_exptl_absorpt_correction_type multi-scan
_exptl_absorpt_process_details sadabs
_exptl_crystal_colour colourless
_exptl_crystal_density_diffrn 1.366
_exptl_crystal_density_method 'not measured'
_exptl_crystal_description plate
_exptl_crystal_F_000 952
_exptl_crystal_size_max 0.28
_exptl_crystal_size_mid 0.11
_exptl_crystal_size_min 0.06
_refine_diff_density_max 0.448
_refine_diff_density_min -0.347
_refine_diff_density_rms 0.051
_refine_ls_extinction_method none
_refine_ls_goodness_of_fit_ref 1.036
_refine_ls_hydrogen_treatment mixed
_refine_ls_matrix_type full
_refine_ls_number_parameters 289
_refine_ls_number_reflns 3884
_refine_ls_number_restraints 0
_refine_ls_restrained_S_all 1.036
_refine_ls_R_factor_all 0.0780
_refine_ls_R_factor_gt 0.0550
_refine_ls_shift/su_max 0.000
_refine_ls_shift/su_mean 0.000
_refine_ls_structure_factor_coef Fsqd
_refine_ls_weighting_details 'calc w=1/[\s^2^(Fo^2^)+(0.0854P)^2^+0.8663P] where P=(Fo^2^+2Fc^2^)/3'
_refine_ls_weighting_scheme calc
_refine_ls_wR_factor_gt 0.1478
_refine_ls_wR_factor_ref 0.1655
_reflns_number_gt 2790
_reflns_number_total 3884
_reflns_threshold_expression >2sigma(I)
_cod_data_source_file c9nj00934e2.cif
_cod_data_source_block ao_tr1_0m
_cod_depositor_comments
;
The following automatic conversions were performed:

'_symmetry_cell_setting' value 'Monoclinic' changed to 'monoclinic'
according to
/home/data/users/saulius/crontab/automatic-downloads/rss-feeds/RSC/lib/dictionaries/cif_core.dic
dictionary named 'cif_core.dic' version 2.4.2 from 2011-04-26.

Automatic conversion script
Id: cif_fix_values 4973 2017-02-22 13:04:09Z antanas 

 Adding full bibliography for 7058259--7058260.cif.
;
_cod_original_sg_symbol_H-M P2(1)/n
_cod_database_code 7058259

loop_
_symmetry_equiv_pos_as_xyz
'x, y, z'
'-x+1/2, y+1/2, -z+1/2'
'-x, -y, -z'
'x-1/2, -y-1/2, z-1/2'

loop_
_atom_site_label
_atom_site_type_symbol
_atom_site_fract_x
_atom_site_fract_y
_atom_site_fract_z
_atom_site_U_iso_or_equiv
_atom_site_adp_type
_atom_site_occupancy
_atom_site_symmetry_multiplicity
_atom_site_calc_flag
_atom_site_refinement_flags
Cl1 Cl 0.22542(8) 0.34813(9) 0.52819(8) 0.0903(4) Uani 1 1 d .
Cl2 Cl 0.53808(7) 0.11252(7) 0.26572(8) 0.0766(3) Uani 1 1 d .
Si1 Si 0.37365(7) 0.12287(6) 0.06302(7) 0.0571(3) Uani 1 1 d .
O1 O 0.1902(2) 0.11180(19) -0.3996(2) 0.0824(8) Uani 1 1 d .
C1 C 0.4071(3) 0.2494(3) 0.4991(3) 0.0739(10) Uani 1 1 d .
H1 H 0.4277 0.2641 0.5705 0.089 Uiso 1 1 calc R
C2 C 0.3083(3) 0.2796(3) 0.4515(3) 0.0654(9) Uani 1 1 d .
C3 C 0.2751(3) 0.2559(2) 0.3466(3) 0.0578(8) Uani 1 1 d .
C4 C 0.3439(2) 0.2045(2) 0.2834(2) 0.0539(8) Uani 1 1 d .
C5 C 0.2938(2) 0.1892(2) 0.1657(2) 0.0508(7) Uani 1 1 d .
C6 C 0.3041(3) 0.1213(2) -0.0757(3) 0.0550(8) Uani 1 1 d .
C7 C 0.3686(3) 0.0939(3) -0.1589(3) 0.0687(10) Uani 1 1 d .
H7 H 0.4409 0.0762 -0.1419 0.082 Uiso 1 1 calc R
C8 C 0.3299(3) 0.0919(3) -0.2653(3) 0.0758(11) Uani 1 1 d .
H8 H 0.3757 0.0736 -0.3191 0.091 Uiso 1 1 calc R
C9 C 0.2221(3) 0.1175(2) -0.2922(3) 0.0606(8) Uani 1 1 d .
C10 C 0.0770(4) 0.1273(3) -0.4294(4) 0.0976(15) Uani 1 1 d .
H10A H 0.0321 0.0889 -0.3876 0.146 Uiso 1 1 calc R
H10B H 0.0634 0.1145 -0.5051 0.146 Uiso 1 1 calc R
H10C H 0.0591 0.1888 -0.4157 0.146 Uiso 1 1 calc R
C11 C 0.1807(2) 0.1452(2) 0.1841(3) 0.0560(8) Uani 1 1 d .
C12 C 0.1140(2) 0.1963(3) 0.2482(3) 0.0603(9) Uani 1 1 d .
C13 C 0.0087(3) 0.1670(3) 0.2699(3) 0.0737(11) Uani 1 1 d .
H13 H -0.0358 0.2015 0.3124 0.088 Uiso 1 1 calc R
C14 C -0.0289(3) 0.0866(4) 0.2278(3) 0.0857(13) Uani 1 1 d .
H14 H -0.0994 0.0669 0.2415 0.103 Uiso 1 1 calc R
C15 C 0.0372(3) 0.0352(3) 0.1657(3) 0.0846(13) Uani 1 1 d .
H15 H 0.0111 -0.0192 0.1379 0.101 Uiso 1 1 calc R
C16 C 0.1432(3) 0.0637(3) 0.1438(3) 0.0696(10) Uani 1 1 d .
H16 H 0.1880 0.0282 0.1026 0.083 Uiso 1 1 calc R
C17 C 0.1675(3) 0.2829(3) 0.2887(3) 0.0599(8) Uani 1 1 d .
H17 H 0.1201 0.3177 0.3348 0.072 Uiso 1 1 calc R
C18 C 0.1999(2) 0.3343(2) 0.1899(2) 0.0554(8) Uani 1 1 d .
C19 C 0.1700(3) 0.4216(3) 0.1646(3) 0.0669(9) Uani 1 1 d .
H19 H 0.1248 0.4537 0.2090 0.080 Uiso 1 1 calc R
C20 C 0.2082(3) 0.4605(3) 0.0723(3) 0.0721(10) Uani 1 1 d .
H20 H 0.1888 0.5192 0.0546 0.087 Uiso 1 1 calc R
C21 C 0.2747(3) 0.4128(3) 0.0066(3) 0.0679(9) Uani 1 1 d .
H21 H 0.2997 0.4394 -0.0557 0.081 Uiso 1 1 calc R
C22 C 0.3046(3) 0.3258(2) 0.0325(3) 0.0584(8) Uani 1 1 d .
H22 H 0.3502 0.2941 -0.0121 0.070 Uiso 1 1 calc R
C23 C 0.2671(2) 0.2851(2) 0.1248(2) 0.0512(7) Uani 1 1 d .
C24 C 0.1562(3) 0.1460(2) -0.2125(3) 0.0643(9) Uani 1 1 d .
H24 H 0.0843 0.1644 -0.2300 0.077 Uiso 1 1 calc R
C25 C 0.1972(3) 0.1471(3) -0.1059(3) 0.0649(9) Uani 1 1 d .
H25 H 0.1514 0.1660 -0.0525 0.078 Uiso 1 1 calc R
C26 C 0.4433(3) 0.1759(2) 0.3322(3) 0.0587(8) Uani 1 1 d .
C27 C 0.4738(3) 0.1975(3) 0.4392(3) 0.0673(9) Uani 1 1 d .
H27 H 0.5402 0.1765 0.4704 0.081 Uiso 1 1 calc R
H1SI H 0.477(2) 0.1627(19) 0.051(2) 0.047(8) Uiso 1 1 d .
H2SI H 0.385(3) 0.031(2) 0.094(3) 0.059(9) Uiso 1 1 d .

loop_
_atom_site_aniso_label
_atom_site_aniso_U_11
_atom_site_aniso_U_22
_atom_site_aniso_U_33
_atom_site_aniso_U_23
_atom_site_aniso_U_13
_atom_site_aniso_U_12
Cl1 0.0755(6) 0.1332(10) 0.0613(5) -0.0229(6) -0.0031(4) 0.0118(6)
Cl2 0.0580(5) 0.0923(7) 0.0774(6) -0.0079(5) -0.0153(4) 0.0180(4)
Si1 0.0477(5) 0.0651(6) 0.0574(5) -0.0052(4) -0.0068(4) 0.0032(4)
O1 0.0945(19) 0.0943(19) 0.0561(14) -0.0103(13) -0.0173(13) 0.0245(15)
C1 0.063(2) 0.102(3) 0.0552(19) -0.001(2) -0.0169(17) -0.008(2)
C2 0.0573(18) 0.086(3) 0.0515(18) -0.0024(17) -0.0060(15) -0.0042(17)
C3 0.0494(16) 0.074(2) 0.0493(17) 0.0023(16) -0.0052(14) -0.0015(15)
C4 0.0467(15) 0.064(2) 0.0496(16) 0.0047(15) -0.0080(13) -0.0051(14)
C5 0.0419(14) 0.0602(19) 0.0495(16) 0.0042(14) -0.0063(12) -0.0020(13)
C6 0.0508(16) 0.0587(19) 0.0551(17) -0.0056(15) -0.0026(14) 0.0007(14)
C7 0.0561(18) 0.082(3) 0.066(2) -0.0113(19) -0.0079(16) 0.0195(17)
C8 0.072(2) 0.092(3) 0.063(2) -0.012(2) 0.0023(18) 0.029(2)
C9 0.069(2) 0.058(2) 0.0531(18) -0.0047(15) -0.0116(16) 0.0084(16)
C10 0.104(3) 0.104(3) 0.080(3) -0.003(2) -0.041(3) 0.025(3)
C11 0.0446(15) 0.072(2) 0.0496(16) 0.0106(15) -0.0116(13) -0.0082(14)
C12 0.0456(15) 0.089(3) 0.0452(16) 0.0113(16) -0.0070(13) -0.0036(16)
C13 0.0483(17) 0.121(3) 0.0516(18) 0.017(2) -0.0014(14) -0.007(2)
C14 0.059(2) 0.125(4) 0.072(2) 0.028(3) -0.006(2) -0.033(2)
C15 0.078(2) 0.101(3) 0.073(2) 0.015(2) -0.013(2) -0.038(2)
C16 0.064(2) 0.082(3) 0.062(2) 0.0064(19) -0.0067(16) -0.0156(18)
C17 0.0456(15) 0.087(2) 0.0469(16) -0.0024(16) -0.0041(13) 0.0058(15)
C18 0.0449(15) 0.072(2) 0.0487(16) 0.0002(15) -0.0065(13) 0.0013(14)
C19 0.0626(19) 0.074(2) 0.063(2) -0.0074(19) -0.0070(16) 0.0122(17)
C20 0.076(2) 0.065(2) 0.074(2) 0.0066(19) -0.0088(19) 0.0055(18)
C21 0.074(2) 0.067(2) 0.062(2) 0.0080(18) 0.0012(17) -0.0045(18)
C22 0.0536(17) 0.068(2) 0.0526(18) -0.0007(16) -0.0014(14) -0.0045(15)
C23 0.0419(14) 0.0626(19) 0.0483(16) -0.0003(14) -0.0066(12) -0.0020(13)
C24 0.0508(17) 0.071(2) 0.070(2) -0.0047(18) -0.0087(16) 0.0062(15)
C25 0.0519(17) 0.085(2) 0.0581(19) -0.0093(18) 0.0016(15) 0.0046(16)
C26 0.0475(16) 0.065(2) 0.0621(19) 0.0050(16) -0.0138(14) -0.0013(14)
C27 0.0522(17) 0.087(3) 0.060(2) 0.0046(19) -0.0160(16) 0.0003(17)

loop_
_atom_type_symbol
_atom_type_description
_atom_type_scat_dispersion_real
_atom_type_scat_dispersion_imag
_atom_type_scat_source
C C 0.0181 0.0091 'International Tables Vol C Tables 4.2.6.8 and 6.1.1.4'
H H 0.0000 0.0000 'International Tables Vol C Tables 4.2.6.8 and 6.1.1.4'
O O 0.0492 0.0322 'International Tables Vol C Tables 4.2.6.8 and 6.1.1.4'
Si Si 0.2541 0.3302 'International Tables Vol C Tables 4.2.6.8 and 6.1.1.4'
Cl Cl 0.3639 0.7018 'International Tables Vol C Tables 4.2.6.8 and 6.1.1.4'

loop_
_geom_angle_atom_site_label_1
_geom_angle_atom_site_label_2
_geom_angle_atom_site_label_3
_geom_angle
C6 Si1 C5 113.19(13)
C6 Si1 H1SI 105.8(12)
C5 Si1 H1SI 109.9(12)
C6 Si1 H2SI 105.2(13)
C5 Si1 H2SI 111.4(12)
H1SI Si1 H2SI 111.1(17)
C9 O1 C10 117.5(3)
C27 C1 C2 118.8(3)
C27 C1 H1 120.6
C2 C1 H1 120.6
C3 C2 C1 121.2(4)
C3 C2 Cl1 120.6(3)
C1 C2 Cl1 118.2(3)
C2 C3 C4 120.6(3)
C2 C3 C17 125.2(3)
C4 C3 C17 114.1(3)
C26 C4 C3 117.2(3)
C26 C4 C5 130.2(3)
C3 C4 C5 112.6(2)
C23 C5 C11 105.5(2)
C23 C5 C4 103.5(2)
C11 C5 C4 103.2(2)
C23 C5 Si1 111.5(2)
C11 C5 Si1 111.4(2)
C4 C5 Si1 120.4(2)
C25 C6 C7 116.1(3)
C25 C6 Si1 127.9(3)
C7 C6 Si1 115.9(2)
C8 C7 C6 122.5(3)
C8 C7 H7 118.7
C6 C7 H7 118.7
C7 C8 C9 119.6(3)
C7 C8 H8 120.2
C9 C8 H8 120.2
O1 C9 C24 124.8(3)
O1 C9 C8 115.5(3)
C24 C9 C8 119.7(3)
O1 C10 H10A 109.5
O1 C10 H10B 109.5
H10A C10 H10B 109.5
O1 C10 H10C 109.5
H10A C10 H10C 109.5
H10B C10 H10C 109.5
C16 C11 C12 119.8(3)
C16 C11 C5 126.6(3)
C12 C11 C5 113.6(3)
C11 C12 C13 120.5(4)
C11 C12 C17 113.7(3)
C13 C12 C17 125.9(3)
C14 C13 C12 119.5(4)
C14 C13 H13 120.3
C12 C13 H13 120.3
C13 C14 C15 120.3(3)
C13 C14 H14 119.9
C15 C14 H14 119.9
C14 C15 C16 120.8(4)
C14 C15 H15 119.6
C16 C15 H15 119.6
C11 C16 C15 119.2(4)
C11 C16 H16 120.4
C15 C16 H16 120.4
C3 C17 C18 105.1(3)
C3 C17 C12 105.9(3)
C18 C17 C12 106.9(3)
C3 C17 H17 112.8
C18 C17 H17 112.8
C12 C17 H17 112.8
C19 C18 C23 121.4(3)
C19 C18 C17 125.7(3)
C23 C18 C17 112.8(3)
C20 C19 C18 119.1(3)
C20 C19 H19 120.4
C18 C19 H19 120.4
C21 C20 C19 120.4(4)
C21 C20 H20 119.8
C19 C20 H20 119.8
C20 C21 C22 120.3(3)
C20 C21 H21 119.9
C22 C21 H21 119.9
C21 C22 C23 120.4(3)
C21 C22 H22 119.8
C23 C22 H22 119.8
C18 C23 C22 118.4(3)
C18 C23 C5 114.8(3)
C22 C23 C5 126.8(3)
C9 C24 C25 119.5(3)
C9 C24 H24 120.2
C25 C24 H24 120.2
C24 C25 C6 122.5(3)
C24 C25 H25 118.7
C6 C25 H25 118.7
C4 C26 C27 121.5(3)
C4 C26 Cl2 123.2(3)
C27 C26 Cl2 115.3(2)
C1 C27 C26 120.7(3)
C1 C27 H27 119.7
C26 C27 H27 119.7

loop_
_geom_bond_atom_site_label_1
_geom_bond_atom_site_label_2
_geom_bond_distance
Cl1 C2 1.748(4)
Cl2 C26 1.731(4)
Si1 C6 1.869(3)
Si1 C5 1.913(3)
Si1 H1SI 1.41(3)
Si1 H2SI 1.42(3)
O1 C9 1.365(4)
O1 C10 1.423(5)
C1 C27 1.365(5)
C1 C2 1.383(5)
C1 H1 0.9300
C2 C3 1.382(5)
C3 C4 1.402(5)
C3 C17 1.510(4)
C4 C26 1.388(4)
C4 C5 1.563(4)
C5 C23 1.545(4)
C5 C11 1.551(4)
C6 C25 1.387(4)
C6 C7 1.387(5)
C7 C8 1.373(5)
C7 H7 0.9300
C8 C9 1.387(5)
C8 H8 0.9300
C9 C24 1.369(5)
C10 H10A 0.9600
C10 H10B 0.9600
C10 H10C 0.9600
C11 C16 1.380(5)
C11 C12 1.390(5)
C12 C13 1.392(5)
C12 C17 1.517(5)
C13 C14 1.374(6)
C13 H13 0.9300
C14 C15 1.374(7)
C14 H14 0.9300
C15 C16 1.396(5)
C15 H15 0.9300
C16 H16 0.9300
C17 C18 1.511(5)
C17 H17 0.9800
C18 C19 1.381(5)
C18 C23 1.387(4)
C19 C20 1.381(5)
C19 H19 0.9300
C20 C21 1.374(5)
C20 H20 0.9300
C21 C22 1.380(5)
C21 H21 0.9300
C22 C23 1.390(4)
C22 H22 0.9300
C24 C25 1.382(5)
C24 H24 0.9300
C25 H25 0.9300
C26 C27 1.392(5)
C27 H27 0.9300
